data_4100852
_journal_name_full 'Journal of the American Chemical Society'
_journal_year 2005
_chemical_formula_moiety 'C26 H42 Ti'
_chemical_formula_sum 'C26 H42 Ti'
_chemical_formula_weight 402.50
_space_group_IT_number 14
_symmetry_cell_setting monoclinic
_symmetry_space_group_name_Hall '-P 2yn'
_symmetry_space_group_name_H-M 'P 1 21/n 1'
_cell_angle_alpha 90.00
_cell_angle_beta 96.6871(13)
_cell_angle_gamma 90.00
_cell_formula_units_Z 4
_cell_length_a 9.3925(3)
_cell_length_b 14.7287(3)
_cell_length_c 16.6544(4)
_cell_measurement_temperature 150(1)
_cell_volume 2288.28(10)
_diffrn_ambient_temperature 150(1)
_exptl_crystal_density_diffrn 1.168
_cod_original_sg_symbol_H-M 'P 21/n'
_cod_database_code 4100852

loop_
_symmetry_equiv_pos_as_xyz
'x, y, z'
'-x+1/2, y+1/2, -z+1/2'
'-x, -y, -z'
'x-1/2, -y-1/2, z-1/2'

loop_
_atom_site_label
_atom_site_type_symbol
_atom_site_fract_x
_atom_site_fract_y
_atom_site_fract_z
_atom_site_U_iso_or_equiv
_atom_site_adp_type
_atom_site_occupancy
_atom_site_symmetry_multiplicity
_atom_site_calc_flag
_atom_site_refinement_flags
_atom_site_disorder_assembly
_atom_site_disorder_group
Ti1 Ti 0.07774(4) 0.34881(2) 0.79283(2) 0.02073(12) Uani 1 1 d . . .
C1 C 0.0412(2) 0.48893(14) 0.86964(13) 0.0284(5) Uani 1 1 d . . .
C2 C 0.1703(2) 0.44693(15) 0.90378(13) 0.0303(5) Uani 1 1 d . . .
C3 C 0.1343(2) 0.36435(14) 0.93967(13) 0.0281(5) Uani 1 1 d . . .
C4 C -0.0154(2) 0.35199(14) 0.92273(12) 0.0260(4) Uani 1 1 d . . .
C5 C -0.0734(2) 0.43045(14) 0.88162(12) 0.0263(5) Uani 1 1 d . . .
C6 C 0.0281(3) 0.58593(15) 0.84199(15) 0.0425(6) Uani 1 1 d . . .
H6A H 0.0115 0.6249 0.8877 0.064 Uiso 1 1 calc R . .
H6B H -0.0525 0.5917 0.7993 0.064 Uiso 1 1 calc R . .
H6C H 0.1168 0.6046 0.8209 0.064 Uiso 1 1 calc R . .
C7 C 0.3159(3) 0.49107(19) 0.90891(17) 0.0485(7) Uani 1 1 d . . .
H7A H 0.3411 0.5019 0.8542 0.073 Uiso 1 1 calc R . .
H7B H 0.3874 0.4510 0.9381 0.073 Uiso 1 1 calc R . .
H7C H 0.3138 0.5490 0.9377 0.073 Uiso 1 1 calc R . .
C8 C 0.2314(3) 0.31156(19) 1.00135(14) 0.0434(6) Uani 1 1 d . . .
H8A H 0.2231 0.3356 1.0555 0.065 Uiso 1 1 calc R . .
H8B H 0.3308 0.3173 0.9895 0.065 Uiso 1 1 calc R . .
H8C H 0.2034 0.2474 0.9992 0.065 Uiso 1 1 calc R . .
C9 C -0.1036(3) 0.27598(16) 0.95168(15) 0.0400(6) Uani 1 1 d . . .
H9A H -0.0410 0.2341 0.9851 0.060 Uiso 1 1 calc R . .
H9B H -0.1520 0.2433 0.9050 0.060 Uiso 1 1 calc R . .
H9C H -0.1754 0.3011 0.9838 0.060 Uiso 1 1 calc R . .
C10 C -0.2299(2) 0.45380(17) 0.86976(15) 0.0382(6) Uani 1 1 d . . .
H10A H -0.2524 0.4941 0.9134 0.057 Uiso 1 1 calc R . .
H10B H -0.2868 0.3981 0.8705 0.057 Uiso 1 1 calc R . .
H10C H -0.2528 0.4845 0.8176 0.057 Uiso 1 1 calc R . .
C11 C 0.1453(2) 0.25035(13) 0.68406(12) 0.0243(4) Uani 1 1 d . . .
C12 C 0.2728(2) 0.28959(14) 0.72260(13) 0.0257(4) Uani 1 1 d . . .
C13 C 0.2961(2) 0.25547(14) 0.80258(13) 0.0272(5) Uani 1 1 d . . .
C14 C 0.1811(2) 0.19595(13) 0.81416(13) 0.0255(4) Uani 1 1 d . . .
C15 C 0.0873(2) 0.19387(13) 0.74122(12) 0.0240(4) Uani 1 1 d . . .
C16 C 0.0911(2) 0.25759(15) 0.59632(13) 0.0308(5) Uani 1 1 d . . .
H16A H 0.1404 0.3074 0.5720 0.046 Uiso 1 1 calc R . .
H16B H -0.0123 0.2695 0.5903 0.046 Uiso 1 1 calc R . .
H16C H 0.1096 0.2006 0.5691 0.046 Uiso 1 1 calc R . .
C17 C 0.3788(2) 0.34626(16) 0.68388(15) 0.0358(5) Uani 1 1 d . . .
H17A H 0.4574 0.3077 0.6702 0.054 Uiso 1 1 calc R . .
H17B H 0.4170 0.3937 0.7216 0.054 Uiso 1 1 calc R . .
H17C H 0.3311 0.3744 0.6346 0.054 Uiso 1 1 calc R . .
C18 C 0.4372(2) 0.26495(17) 0.85534(16) 0.0390(6) Uani 1 1 d . . .
H18A H 0.5144 0.2407 0.8268 0.058 Uiso 1 1 calc R . .
H18B H 0.4333 0.2311 0.9057 0.058 Uiso 1 1 calc R . .
H18C H 0.4556 0.3292 0.8678 0.058 Uiso 1 1 calc R . .
C19 C 0.1719(3) 0.12913(15) 0.88163(14) 0.0328(5) Uani 1 1 d . . .
H19A H 0.0823 0.1386 0.9053 0.049 Uiso 1 1 calc R . .
H19B H 0.2534 0.1380 0.9233 0.049 Uiso 1 1 calc R . .
H19C H 0.1741 0.0672 0.8603 0.049 Uiso 1 1 calc R . .
C20 C -0.0403(2) 0.13215(15) 0.72561(14) 0.0322(5) Uani 1 1 d . . .
H20A H -0.0088 0.0688 0.7314 0.048 Uiso 1 1 calc R . .
H20B H -0.0872 0.1422 0.6706 0.048 Uiso 1 1 calc R . .
H20C H -0.1081 0.1452 0.7646 0.048 Uiso 1 1 calc R . .
C21 C -0.1309(2) 0.34511(15) 0.72329(13) 0.0257(4) Uani 1 1 d . . .
C22 C -0.0944(2) 0.43924(14) 0.68861(12) 0.0254(5) Uani 1 1 d . . .
C23 C 0.0704(2) 0.45113(15) 0.70002(13) 0.0266(5) Uani 1 1 d . . .
C24 C -0.1652(2) 0.45542(15) 0.60116(13) 0.0294(5) Uani 1 1 d . . .
C25 C -0.3277(3) 0.44519(19) 0.59547(16) 0.0378(6) Uani 1 1 d . . .
C26 C -0.1282(3) 0.54904(18) 0.57011(17) 0.0438(6) Uani 1 1 d . . .
H21A H -0.209(2) 0.3327(15) 0.7415(13) 0.021(6) Uiso 1 1 d . . .
H21B H -0.145(2) 0.2966(16) 0.6825(15) 0.032(6) Uiso 1 1 d . . .
H22 H -0.131(2) 0.4861(15) 0.7193(13) 0.023(6) Uiso 1 1 d . . .
H23A H 0.100(2) 0.5076(16) 0.7129(13) 0.024(6) Uiso 1 1 d . . .
H23B H 0.113(2) 0.4338(14) 0.6555(13) 0.022(5) Uiso 1 1 d . . .
H24 H -0.127(2) 0.4079(15) 0.5647(14) 0.029(6) Uiso 1 1 d . . .
H25A H -0.356(3) 0.378(2) 0.6090(17) 0.055(8) Uiso 1 1 d . . .
H25B H -0.371(3) 0.4916(19) 0.6341(17) 0.053(8) Uiso 1 1 d . . .
H25C H -0.379(3) 0.4585(18) 0.5399(18) 0.054(8) Uiso 1 1 d . . .
H26A H -0.168(3) 0.5974(19) 0.6066(16) 0.048(8) Uiso 1 1 d . . .
H26B H -0.178(3) 0.558(2) 0.513(2) 0.069(9) Uiso 1 1 d . . .
H26C H -0.019(3) 0.5568(19) 0.5699(17) 0.058(8) Uiso 1 1 d . . .

loop_
_atom_site_aniso_label
_atom_site_aniso_U_11
_atom_site_aniso_U_22
_atom_site_aniso_U_33
_atom_site_aniso_U_23
_atom_site_aniso_U_13
_atom_site_aniso_U_12
Ti1 0.02169(19) 0.01954(19) 0.0212(2) -0.00016(14) 0.00347(13) -0.00048(15)
C1 0.0399(13) 0.0228(10) 0.0232(11) -0.0047(8) 0.0062(9) -0.0008(10)
C2 0.0312(12) 0.0326(12) 0.0268(11) -0.0092(9) 0.0027(9) -0.0065(10)
C3 0.0309(11) 0.0316(11) 0.0213(10) -0.0041(9) 0.0008(9) 0.0040(9)
C4 0.0323(11) 0.0270(11) 0.0198(10) -0.0010(8) 0.0070(8) -0.0008(9)
C5 0.0315(11) 0.0266(11) 0.0215(11) -0.0037(8) 0.0056(9) 0.0032(9)
C6 0.0670(18) 0.0231(11) 0.0381(14) -0.0046(10) 0.0088(12) -0.0023(12)
C7 0.0391(14) 0.0548(16) 0.0518(17) -0.0162(13) 0.0058(12) -0.0183(13)
C8 0.0457(15) 0.0531(15) 0.0290(13) -0.0010(11) -0.0054(11) 0.0135(13)
C9 0.0474(14) 0.0374(13) 0.0387(14) 0.0026(11) 0.0196(11) -0.0047(12)
C10 0.0344(13) 0.0473(14) 0.0339(13) -0.0038(11) 0.0081(10) 0.0116(11)
C11 0.0272(11) 0.0212(10) 0.0254(11) -0.0027(8) 0.0077(8) 0.0025(9)
C12 0.0235(10) 0.0223(10) 0.0330(12) -0.0007(8) 0.0106(9) 0.0022(9)
C13 0.0237(11) 0.0242(10) 0.0339(12) -0.0023(9) 0.0038(9) 0.0031(9)
C14 0.0269(11) 0.0204(10) 0.0296(11) 0.0009(8) 0.0050(9) 0.0029(9)
C15 0.0260(11) 0.0177(10) 0.0287(11) -0.0020(8) 0.0058(9) 0.0007(8)
C16 0.0376(12) 0.0293(11) 0.0264(11) -0.0030(9) 0.0071(9) 0.0005(10)
C17 0.0300(12) 0.0335(12) 0.0465(14) 0.0010(10) 0.0159(10) -0.0016(10)
C18 0.0252(12) 0.0416(14) 0.0488(15) -0.0017(11) -0.0015(10) 0.0045(11)
C19 0.0392(13) 0.0272(11) 0.0322(12) 0.0047(9) 0.0049(10) 0.0024(10)
C20 0.0322(12) 0.0257(11) 0.0386(13) -0.0007(9) 0.0037(10) -0.0077(10)
C21 0.0273(11) 0.0259(11) 0.0245(11) -0.0013(9) 0.0061(9) -0.0002(10)
C22 0.0294(11) 0.0228(10) 0.0239(11) -0.0009(8) 0.0030(9) 0.0048(9)
C23 0.0323(12) 0.0213(11) 0.0279(12) -0.0033(9) 0.0112(9) -0.0035(9)
C24 0.0313(12) 0.0328(12) 0.0240(11) 0.0004(9) 0.0036(9) 0.0039(10)
C25 0.0333(13) 0.0484(15) 0.0311(13) -0.0001(11) 0.0009(10) 0.0045(12)
C26 0.0512(17) 0.0402(14) 0.0395(15) 0.0122(12) 0.0033(13) 0.0008(13)

loop_
_geom_bond_atom_site_label_1
_geom_bond_atom_site_label_2
_geom_bond_distance
_geom_bond_site_symmetry_2
_geom_bond_publ_flag
Ti1 C23 2.154(2) . ?
Ti1 C21 2.158(2) . ?
Ti1 C2 2.426(2) . ?
Ti1 C4 2.427(2) . ?
Ti1 C15 2.4439(19) . ?
Ti1 C12 2.446(2) . ?
Ti1 C3 2.452(2) . ?
Ti1 C13 2.458(2) . ?
Ti1 C11 2.461(2) . ?
Ti1 C14 2.461(2) . ?
Ti1 C1 2.473(2) . ?
Ti1 C5 2.478(2) . ?
C1 C5 1.411(3) . ?
C1 C2 1.420(3) . ?
C1 C6 1.502(3) . ?
C2 C3 1.414(3) . ?
C2 C7 1.508(3) . ?
C3 C4 1.413(3) . ?
C3 C8 1.508(3) . ?
C4 C5 1.419(3) . ?
C4 C9 1.505(3) . ?
C5 C10 1.500(3) . ?
C6 H6A 0.9800 . ?
C6 H6B 0.9800 . ?
C6 H6C 0.9800 . ?
C7 H7A 0.9800 . ?
C7 H7B 0.9800 . ?
C7 H7C 0.9800 . ?
C8 H8A 0.9800 . ?
C8 H8B 0.9800 . ?
C8 H8C 0.9800 . ?
C9 H9A 0.9800 . ?
C9 H9B 0.9800 . ?
C9 H9C 0.9800 . ?
C10 H10A 0.9800 . ?
C10 H10B 0.9800 . ?
C10 H10C 0.9800 . ?
C11 C12 1.414(3) . ?
C11 C15 1.420(3) . ?
C11 C16 1.494(3) . ?
C12 C13 1.417(3) . ?
C12 C17 1.501(3) . ?
C13 C14 1.421(3) . ?
C13 C18 1.509(3) . ?
C14 C15 1.415(3) . ?
C14 C19 1.504(3) . ?
C15 C20 1.503(3) . ?
C16 H16A 0.9800 . ?
C16 H16B 0.9800 . ?
C16 H16C 0.9800 . ?
C17 H17A 0.9800 . ?
C17 H17B 0.9800 . ?
C17 H17C 0.9800 . ?
C18 H18A 0.9800 . ?
C18 H18B 0.9800 . ?
C18 H18C 0.9800 . ?
C19 H19A 0.9800 . ?
C19 H19B 0.9800 . ?
C19 H19C 0.9800 . ?
C20 H20A 0.9800 . ?
C20 H20B 0.9800 . ?
C20 H20C 0.9800 . ?
C21 C22 1.556(3) . ?
C21 H21A 0.84(2) . ?
C21 H21B 0.98(2) . ?
C22 C23 1.547(3) . ?
C22 C24 1.548(3) . ?
C22 H22 0.95(2) . ?
C23 H23A 0.90(2) . ?
C23 H23B 0.92(2) . ?
C24 C25 1.525(3) . ?
C24 C26 1.527(3) . ?
C24 H24 1.02(2) . ?
C25 H25A 1.06(3) . ?
C25 H25B 1.05(3) . ?
C25 H25C 1.01(3) . ?
C26 H26A 1.03(3) . ?
C26 H26B 1.02(3) . ?
C26 H26C 1.04(3) . ?
